data_4348696
loop_
_publ_author_name
'Yamada, Teppei'
'Nankawa, Takuya'

_publ_section_title
;
 High Proton Conductivity of Zinc Oxalate Coordination Polymers Mediated
 by a Hydrogen Bond with Pyridinium.
;
_journal_issue 17
_journal_name_full 'Inorganic chemistry'
_journal_page_first 8267
_journal_page_last 8270
_journal_paper_doi 10.1021/acs.inorgchem.6b01534
_journal_volume 55
_journal_year 2016
_chemical_formula_sum 'C16 H12 N2 O12 Zn2'
_chemical_formula_weight 555.02
_space_group_crystal_system monoclinic
_space_group_IT_number 15
_space_group_name_Hall '-C 2yc'
_space_group_name_H-M_alt 'C 1 2/c 1'
_symmetry_cell_setting monoclinic
_symmetry_space_group_name_H-M 'C 1 2/c 1'
_atom_sites_solution_hydrogens geom
_audit_creation_method SHELXL-2013
_cell_angle_alpha 90
_cell_angle_beta 117.856(17)
_cell_angle_gamma 90
_cell_formula_units_Z 4
_cell_length_a 15.06(3)
_cell_length_b 15.76(3)
_cell_length_c 9.879(19)
_cell_measurement_reflns_used 2151
_cell_measurement_temperature 143.1500
_cell_measurement_theta_max 27.0627
_cell_measurement_theta_min 3.0593
_cell_volume 2073(7)
_computing_cell_refinement 'CrystalClear (Rigaku Inc., 2008)'
_computing_data_collection 'CrystalClear (Rigaku Inc., 2008)'
_computing_data_reduction 'CrystalClear (Rigaku Inc., 2008)'
_computing_molecular_graphics 'Yadokari-XG 2009 (Wakita Nemoto et al., 2009), CrystalMaker, Mercury'
_computing_publication_material 'Yadokari-XG 2009 (Wakita,Nemoto et al., 2009)'
_computing_structure_refinement 'SHELXL-2013 (Sheldrick, 2013)'
_computing_structure_solution "'SIR 2014"
_diffrn_ambient_temperature 143(2)
_diffrn_detector_area_resol_mean 28.5714
_diffrn_measured_fraction_theta_full 0.997
_diffrn_measured_fraction_theta_max 0.993
_diffrn_measurement_device_type "'Rigaku Saturn 724 plus"
_diffrn_measurement_method "'\\w and \\f scans"
_diffrn_radiation_monochromator "'multilayered confocal mirror"
_diffrn_radiation_source "'fine-focus rotating anode"
_diffrn_radiation_type MoK\a
_diffrn_radiation_wavelength 0.71075
_diffrn_reflns_av_R_equivalents 0.0848
_diffrn_reflns_av_unetI/netI 0.0864
_diffrn_reflns_Laue_measured_fraction_full 0.997
_diffrn_reflns_Laue_measured_fraction_max 0.993
_diffrn_reflns_limit_h_max 17
_diffrn_reflns_limit_h_min -19
_diffrn_reflns_limit_k_max 19
_diffrn_reflns_limit_k_min -20
_diffrn_reflns_limit_l_max 12
_diffrn_reflns_limit_l_min -12
_diffrn_reflns_number 7588
_diffrn_reflns_point_group_measured_fraction_full 0.997
_diffrn_reflns_point_group_measured_fraction_max 0.993
_diffrn_reflns_theta_full 25.242
_diffrn_reflns_theta_max 27.154
_diffrn_reflns_theta_min 3.059
_exptl_absorpt_coefficient_mu 2.381
_exptl_absorpt_correction_T_max 1.0000
_exptl_absorpt_correction_T_min 0.6765
_exptl_absorpt_correction_type none
_exptl_crystal_colour Colorless
_exptl_crystal_density_diffrn 1.778
_exptl_crystal_description Prism
_exptl_crystal_F_000 1112
_exptl_crystal_size_max 0.200
_exptl_crystal_size_mid 0.050
_exptl_crystal_size_min 0.030
_refine_diff_density_max 3.286
_refine_diff_density_min -0.738
_refine_diff_density_rms 0.247
_refine_ls_extinction_method none
_refine_ls_goodness_of_fit_ref 0.971
_refine_ls_matrix_type full
_refine_ls_number_parameters 146
_refine_ls_number_reflns 2287
_refine_ls_number_restraints 0
_refine_ls_restrained_S_all 0.971
_refine_ls_R_factor_all 0.1927
_refine_ls_R_factor_gt 0.1121
_refine_ls_shift/su_max 0.000
_refine_ls_shift/su_mean 0.000
_refine_ls_structure_factor_coef Fsqd
_refine_ls_weighting_details 'w=1/[\s^2^(Fo^2^)+(0.2000P)^2^] where P=(Fo^2^+2Fc^2^)/3'
_refine_ls_weighting_scheme calc
_refine_ls_wR_factor_gt 0.2698
_refine_ls_wR_factor_ref 0.3518
_reflns_Friedel_coverage 0.000
_reflns_number_gt 929
_reflns_number_total 2287
_reflns_threshold_expression 'I > 2\s(I)'
_cod_data_source_file ic6b01534_si_003.cif
_cod_data_source_block 2
_cod_original_sg_symbol_H-M 'C 2/c'
_cod_database_code 4348696
_shelx_space_group_comment
;
The symmetry employed for this shelxl refinement is uniquely defined
by the following loop, which should always be used as a source of
symmetry information in preference to the above space-group names.
They are only intended as comments.
;
_shelx_estimated_absorpt_t_min 0.647
_shelx_estimated_absorpt_t_max 0.932
_shelxl_version_number 2013-4

loop_
_space_group_symop_operation_xyz
'x, y, z'
'-x, y, -z+1/2'
'x+1/2, y+1/2, z'
'-x+1/2, y+1/2, -z+1/2'
'-x, -y, -z'
'x, -y, z-1/2'
'-x+1/2, -y+1/2, -z'
'x+1/2, -y+1/2, z-1/2'

loop_
_atom_site_label
_atom_site_type_symbol
_atom_site_fract_x
_atom_site_fract_y
_atom_site_fract_z
_atom_site_U_iso_or_equiv
_atom_site_adp_type
_atom_site_occupancy
_atom_site_site_symmetry_order
_atom_site_calc_flag
_atom_site_refinement_flags_posn
_atom_site_refinement_flags_adp
_atom_site_disorder_assembly
_atom_site_disorder_group
Zn1 Zn 0.76631(11) 0.42396(7) 0.51155(14) 0.0626(7) Uani 1 1 d . . . .
O1 O 0.6827(6) 0.4243(4) 0.6354(8) 0.062(2) Uani 1 1 d . . . .
O2 O 0.8577(6) 0.4308(4) 0.3987(9) 0.064(2) Uani 1 1 d . . . .
O3 O 0.6865(6) 0.5155(4) 0.3455(9) 0.065(2) Uani 1 1 d . . . .
O4 O 0.6690(5) 0.3267(4) 0.3761(7) 0.0620(19) Uani 1 1 d . . . .
O5 O 0.8532(6) 0.5094(4) 0.6880(9) 0.068(2) Uani 1 1 d . . . .
O6 O 0.8529(6) 0.3141(4) 0.6249(8) 0.0616(18) Uani 1 1 d . . . .
C1 C 0.6957(8) 0.2543(6) 0.4252(11) 0.049(2) Uani 1 1 d . . . .
C16 C 0.8802(9) 0.7929(8) 0.5903(14) 0.075(3) Uani 1 1 d . . A 1
H1 H 0.8436 0.8218 0.6327 0.090 Uiso 1 1 calc R U A 1
N1 N 0.9849(8) 0.7161(8) 0.4781(12) 0.089(3) Uani 1 1 d . . A 1
H2 H 1.0195 0.6902 0.4390 0.107 Uiso 1 1 calc R U A 1
C3 C 0.8190(9) 0.4798(6) 0.2822(13) 0.057(3) Uani 1 1 d . . . .
C18 C 0.9830(10) 0.7990(8) 0.4713(15) 0.079(3) Uani 1 1 d . . A 1
H3 H 1.0183 0.8294 0.4283 0.094 Uiso 1 1 calc R U A 1
C15 C 0.8808(9) 0.7046(7) 0.5962(15) 0.075(3) Uani 1 1 d . . A 1
H4 H 0.8443 0.6735 0.6363 0.089 Uiso 1 1 calc R U A 1
C6 C 0.7203(9) 0.4716(6) 0.7508(12) 0.057(3) Uani 1 1 d . . . .
C14 C 0.9395(10) 0.6652(8) 0.5385(17) 0.084(4) Uani 1 1 d . . A 1
H5 H 0.9472 0.6053 0.5414 0.101 Uiso 1 1 calc R U A 1
C17 C 0.9267(9) 0.8408(7) 0.5303(14) 0.071(3) Uani 1 1 d . . A 1
H6 H 0.9215 0.9009 0.5280 0.086 Uiso 1 1 calc R U A 1

loop_
_atom_site_aniso_label
_atom_site_aniso_U_11
_atom_site_aniso_U_22
_atom_site_aniso_U_33
_atom_site_aniso_U_23
_atom_site_aniso_U_13
_atom_site_aniso_U_12
Zn1 0.0973(13) 0.0444(8) 0.0601(9) 0.0006(6) 0.0485(8) 0.0016(6)
O1 0.087(6) 0.056(4) 0.055(4) -0.018(3) 0.042(4) -0.025(4)
O2 0.089(6) 0.055(4) 0.064(5) 0.011(4) 0.048(4) 0.013(4)
O3 0.101(6) 0.049(4) 0.066(5) 0.006(4) 0.056(5) 0.021(4)
O4 0.077(5) 0.056(4) 0.041(4) 0.002(3) 0.017(3) 0.012(3)
O5 0.099(6) 0.057(4) 0.063(5) -0.012(4) 0.051(5) -0.021(4)
O6 0.071(5) 0.055(4) 0.055(4) 0.002(3) 0.026(4) -0.006(3)
C1 0.070(7) 0.047(5) 0.040(5) -0.002(4) 0.034(5) -0.003(5)
C16 0.074(9) 0.072(8) 0.074(8) -0.001(6) 0.030(7) 0.006(6)
N1 0.083(8) 0.126(9) 0.058(6) -0.034(7) 0.034(5) 0.017(7)
C3 0.081(8) 0.039(5) 0.059(7) 0.000(4) 0.041(6) 0.000(5)
C18 0.072(9) 0.076(8) 0.081(9) 0.013(7) 0.030(7) -0.004(6)
C15 0.069(8) 0.048(6) 0.105(10) 0.001(6) 0.039(7) -0.005(5)
C6 0.097(9) 0.044(5) 0.050(6) 0.003(4) 0.051(6) -0.009(5)
C14 0.084(10) 0.062(7) 0.112(11) -0.018(7) 0.051(8) -0.004(6)
C17 0.063(8) 0.052(6) 0.086(8) 0.014(6) 0.024(6) 0.004(5)

loop_
_atom_type_symbol
_atom_type_description
_atom_type_scat_dispersion_real
_atom_type_scat_dispersion_imag
_atom_type_scat_source
C C 0.0033 0.0016 'International Tables Vol C Tables 4.2.6.8 and 6.1.1.4'
H H 0.0000 0.0000 'International Tables Vol C Tables 4.2.6.8 and 6.1.1.4'
N N 0.0061 0.0033 'International Tables Vol C Tables 4.2.6.8 and 6.1.1.4'
O O 0.0106 0.0060 'International Tables Vol C Tables 4.2.6.8 and 6.1.1.4'
Zn Zn 0.2839 1.4301 'International Tables Vol C Tables 4.2.6.8 and 6.1.1.4'

loop_
_geom_angle_atom_site_label_1
_geom_angle_atom_site_label_2
_geom_angle_atom_site_label_3
_geom_angle
_geom_angle_site_symmetry_1
_geom_angle_site_symmetry_3
O3 Zn1 O5 96.6(4) . .
O3 Zn1 O4 91.6(3) . .
O5 Zn1 O4 165.5(3) . .
O3 Zn1 O1 99.9(3) . .
O5 Zn1 O1 80.1(3) . .
O4 Zn1 O1 86.8(3) . .
O3 Zn1 O2 80.2(3) . .
O5 Zn1 O2 95.6(3) . .
O4 Zn1 O2 97.5(3) . .
O1 Zn1 O2 175.6(3) . .
O3 Zn1 O6 162.5(3) . .
O5 Zn1 O6 95.3(3) . .
O4 Zn1 O6 79.5(3) . .
O1 Zn1 O6 94.7(3) . .
O2 Zn1 O6 86.0(3) . .
C6 O1 Zn1 112.8(7) . .
C3 O2 Zn1 111.5(7) . .
C6 O3 Zn1 113.9(7) 6_565 .
C1 O4 Zn1 114.9(7) . .
C3 O5 Zn1 112.7(7) 6_566 .
C1 O6 Zn1 112.6(7) 7_656 .
O4 C1 O6 127.8(10) . 7_656
O4 C1 C1 116.2(10) . 7_656
O6 C1 C1 116.0(10) 7_656 7_656
C17 C16 C15 125.9(11) . .
C18 N1 C14 127.5(11) . .
O5 C3 O2 124.9(10) 6_565 .
O5 C3 C6 117.4(9) 6_565 6_565
O2 C3 C6 117.7(9) . 6_565
N1 C18 C17 116.8(11) . .
C16 C15 C14 114.8(11) . .
O1 C6 O3 126.6(10) . 6_566
O1 C6 C3 117.0(9) . 6_566
O3 C6 C3 116.4(9) 6_566 6_566
N1 C14 C15 117.4(11) . .
C16 C17 C18 117.6(11) . .

loop_
_geom_bond_atom_site_label_1
_geom_bond_atom_site_label_2
_geom_bond_distance
_geom_bond_site_symmetry_2
Zn1 O3 2.091(8) .
Zn1 O5 2.106(7) .
Zn1 O4 2.110(7) .
Zn1 O1 2.127(8) .
Zn1 O2 2.141(8) .
Zn1 O6 2.142(8) .
O1 C6 1.253(12) .
O2 C3 1.277(12) .
O3 C6 1.274(12) 6_565
O4 C1 1.231(11) .
O5 C3 1.268(12) 6_566
O6 C1 1.266(11) 7_656
C1 O6 1.266(11) 7_656
C1 C1 1.62(2) 7_656
C16 C17 1.341(16) .
C16 C15 1.391(18) .
N1 C18 1.308(17) .
N1 C14 1.359(17) .
C3 O5 1.268(12) 6_565
C3 C6 1.568(16) 6_565
C18 C17 1.399(18) .
C15 C14 1.401(17) .
C6 O3 1.274(12) 6_566
C6 C3 1.568(16) 6_566
